data_4085034
loop_
_publ_author_name
'Wilfling, Petra'
'Schittelkopf, Kathrin'
'Flock, Michaela'
'Herber, Rolfe H.'
'Power, Philip P.'
'Fischer, Roland C.'

_publ_section_title
;
 Influence of Ligand Modifications on Structural and Spectroscopic
 Properties in Terphenyl Based Heavier Group 14 Carbene Homologues
;
_journal_issue 11
_journal_name_full Organometallics
_journal_page_first 2222
_journal_paper_doi 10.1021/om500946e
_journal_volume 34
_journal_year 2015
_chemical_formula_sum 'C60 H74 Sn'
_chemical_formula_weight 913.88
_chemical_name_systematic
; 
 ? 
;
_space_group_IT_number 2
_symmetry_cell_setting triclinic
_symmetry_space_group_name_Hall '-P 1'
_symmetry_space_group_name_H-M 'P -1'
_atom_sites_solution_hydrogens geom
_atom_sites_solution_primary direct
_atom_sites_solution_secondary difmap
_audit_creation_method SHELXL-97
_cell_angle_alpha 101.839(2)
_cell_angle_beta 93.482(2)
_cell_angle_gamma 117.8460(10)
_cell_formula_units_Z 2
_cell_length_a 12.1146(12)
_cell_length_b 12.2740(12)
_cell_length_c 20.410(2)
_cell_measurement_reflns_used 4299
_cell_measurement_temperature 100(2)
_cell_measurement_theta_max 24.29
_cell_measurement_theta_min 2.14
_cell_volume 2583.0(4)
_computing_cell_refinement 'Bruker SAINT'
_computing_data_collection 'Bruker APEX2'
_computing_data_reduction 'Bruker SAINT'
_computing_molecular_graphics 'Bruker SHELXTL'
_computing_publication_material 'Bruker SHELXTL'
_computing_structure_refinement 'SHELXL-97 (Sheldrick, 2008)'
_computing_structure_solution 'SHELXS-97 (Sheldrick, 2008)'
_diffrn_ambient_temperature 100(2)
_diffrn_measured_fraction_theta_full 0.982
_diffrn_measured_fraction_theta_max 0.982
_diffrn_measurement_device_type 'Bruker APEX-II CCD'
_diffrn_measurement_method '\f and \w scans'
_diffrn_radiation_monochromator graphite
_diffrn_radiation_source 'fine-focus sealed tube'
_diffrn_radiation_type MoK\a
_diffrn_radiation_wavelength 0.71073
_diffrn_reflns_av_R_equivalents 0.0881
_diffrn_reflns_av_sigmaI/netI 0.1305
_diffrn_reflns_limit_h_max 14
_diffrn_reflns_limit_h_min -14
_diffrn_reflns_limit_k_max 15
_diffrn_reflns_limit_k_min -15
_diffrn_reflns_limit_l_max 25
_diffrn_reflns_limit_l_min -25
_diffrn_reflns_number 19815
_diffrn_reflns_theta_full 26.00
_diffrn_reflns_theta_max 26.00
_diffrn_reflns_theta_min 1.04
_exptl_absorpt_coefficient_mu 0.530
_exptl_absorpt_correction_T_max 0.953
_exptl_absorpt_correction_T_min 0.915
_exptl_absorpt_correction_type multi-scan
_exptl_absorpt_process_details SADABS
_exptl_crystal_colour Blue
_exptl_crystal_density_diffrn 1.175
_exptl_crystal_density_method 'not measured'
_exptl_crystal_description Block
_exptl_crystal_F_000 968
_exptl_crystal_size_max 0.27
_exptl_crystal_size_mid 0.14
_exptl_crystal_size_min 0.09
_refine_diff_density_max 1.286
_refine_diff_density_min -1.097
_refine_diff_density_rms 0.110
_refine_ls_extinction_method none
_refine_ls_goodness_of_fit_ref 1.083
_refine_ls_hydrogen_treatment constr
_refine_ls_matrix_type full
_refine_ls_number_parameters 570
_refine_ls_number_reflns 9967
_refine_ls_number_restraints 0
_refine_ls_restrained_S_all 1.083
_refine_ls_R_factor_all 0.0917
_refine_ls_R_factor_gt 0.0606
_refine_ls_shift/su_max 0.000
_refine_ls_shift/su_mean 0.000
_refine_ls_structure_factor_coef Fsqd
_refine_ls_weighting_details 'calc w=1/[\s^2^(Fo^2^)+(0.0100P)^2^+0.9393P] where P=(Fo^2^+2Fc^2^)/3'
_refine_ls_weighting_scheme calc
_refine_ls_wR_factor_gt 0.0973
_refine_ls_wR_factor_ref 0.1056
_reflns_number_gt 7044
_reflns_number_total 9967
_reflns_threshold_expression >2sigma(I)
_cod_data_source_file om500946e_si_002.cif
_cod_data_source_block Sn(Ar#-3,5-iPr2)2
_cod_depositor_comments
;
The following automatic conversions were performed:

'_symmetry_cell_setting' value 'Triclinic' changed to 'triclinic'
according to
/home/saulius/struct/COD-crude-data--automatic-downloads/rss-feeds/ACS/lib/dictionaries/cif_core.dic
dictionary named 'cif_core.dic' version 2.4.2 from
2011-04-26.

'_exptl_absorpt_correction_type' value 'Multi-Scan'
changed to 'multi-scan' according to
/home/saulius/struct/COD-crude-data--automatic-downloads/rss-feeds/ACS/lib/dictionaries/cif_core.dic
dictionary named 'cif_core.dic' version 2.4.2 from 2011-04-26.

Automatic conversion script
Id: cif_fix_values 2935 2014-11-11 08:27:57Z andrius 

 Adding full bibliography for 4085033--4085041.cif.
;
_cod_original_sg_symbol_H-M P-1
_cod_database_code 4085034

loop_
_symmetry_equiv_pos_as_xyz
'x, y, z'
'-x, -y, -z'

loop_
_atom_site_label
_atom_site_type_symbol
_atom_site_fract_x
_atom_site_fract_y
_atom_site_fract_z
_atom_site_U_iso_or_equiv
_atom_site_adp_type
_atom_site_occupancy
_atom_site_symmetry_multiplicity
_atom_site_calc_flag
_atom_site_refinement_flags
Sn1 Sn 0.51647(3) 0.88599(3) 0.276035(16) 0.01715(10) Uani 1 1 d .
C1 C 0.3856(4) 0.7484(4) 0.3309(2) 0.0176(10) Uani 1 1 d .
C2 C 0.4013(4) 0.6583(4) 0.3560(2) 0.0161(10) Uani 1 1 d .
C3 C 0.3392(4) 0.6126(4) 0.4084(2) 0.0189(10) Uani 1 1 d .
C4 C 0.2595(4) 0.6578(4) 0.4340(2) 0.0182(10) Uani 1 1 d .
H4 H 0.2185 0.6281 0.4688 0.022 Uiso 1 1 calc R
C5 C 0.2397(4) 0.7446(4) 0.4094(2) 0.0160(10) Uani 1 1 d .
C6 C 0.3043(4) 0.7918(4) 0.3584(2) 0.0162(10) Uani 1 1 d .
C7 C 0.3492(4) 0.5119(4) 0.4369(2) 0.0253(11) Uani 1 1 d .
H7 H 0.4144 0.4971 0.4173 0.030 Uiso 1 1 calc R
C8 C 0.2247(5) 0.3855(4) 0.4158(2) 0.0356(13) Uani 1 1 d .
H8A H 0.1596 0.3964 0.4358 0.053 Uiso 1 1 calc R
H8B H 0.2355 0.3217 0.4312 0.053 Uiso 1 1 calc R
H8C H 0.2006 0.3590 0.3671 0.053 Uiso 1 1 calc R
C9 C 0.3896(5) 0.5550(5) 0.5141(2) 0.0327(13) Uani 1 1 d .
H9A H 0.4697 0.6327 0.5267 0.049 Uiso 1 1 calc R
H9B H 0.3978 0.4900 0.5296 0.049 Uiso 1 1 calc R
H9C H 0.3268 0.5695 0.5347 0.049 Uiso 1 1 calc R
C10 C 0.1513(4) 0.7898(4) 0.4401(2) 0.0224(11) Uani 1 1 d .
H10 H 0.1303 0.8310 0.4088 0.027 Uiso 1 1 calc R
C11 C 0.2191(5) 0.8902(5) 0.5081(2) 0.0337(13) Uani 1 1 d .
H11A H 0.2389 0.8520 0.5403 0.051 Uiso 1 1 calc R
H11B H 0.1649 0.9226 0.5248 0.051 Uiso 1 1 calc R
H11C H 0.2961 0.9590 0.5019 0.051 Uiso 1 1 calc R
C12 C 0.0266(4) 0.6811(5) 0.4484(2) 0.0328(13) Uani 1 1 d .
H12A H 0.0432 0.6449 0.4827 0.049 Uiso 1 1 calc R
H12B H -0.0127 0.6165 0.4060 0.049 Uiso 1 1 calc R
H12C H -0.0292 0.7137 0.4619 0.049 Uiso 1 1 calc R
C13 C 0.4786(4) 0.6004(4) 0.3267(2) 0.0182(10) Uani 1 1 d .
C14 C 0.4199(4) 0.4921(4) 0.2712(2) 0.0181(10) Uani 1 1 d .
C15 C 0.4839(5) 0.4246(4) 0.2515(2) 0.0257(11) Uani 1 1 d .
H15 H 0.4451 0.3527 0.2145 0.031 Uiso 1 1 calc R
C16 C 0.6038(5) 0.4617(5) 0.2855(2) 0.0249(11) Uani 1 1 d .
C17 C 0.6617(5) 0.5710(4) 0.3382(2) 0.0247(12) Uani 1 1 d .
H17 H 0.7432 0.5985 0.3603 0.030 Uiso 1 1 calc R
C18 C 0.6015(4) 0.6425(4) 0.3597(2) 0.0191(10) Uani 1 1 d .
C19 C 0.2874(4) 0.4468(4) 0.2356(2) 0.0255(11) Uani 1 1 d .
H19A H 0.2633 0.3753 0.1971 0.038 Uiso 1 1 calc R
H19B H 0.2851 0.5149 0.2204 0.038 Uiso 1 1 calc R
H19C H 0.2293 0.4215 0.2666 0.038 Uiso 1 1 calc R
C20 C 0.6688(5) 0.3840(5) 0.2651(3) 0.0424(15) Uani 1 1 d .
H20A H 0.7353 0.4275 0.2413 0.064 Uiso 1 1 calc R
H20B H 0.6081 0.3017 0.2359 0.064 Uiso 1 1 calc R
H20C H 0.7042 0.3733 0.3051 0.064 Uiso 1 1 calc R
C21 C 0.6677(4) 0.7590(4) 0.4194(2) 0.0265(12) Uani 1 1 d .
H21A H 0.6704 0.8310 0.4064 0.040 Uiso 1 1 calc R
H21B H 0.7526 0.7762 0.4334 0.040 Uiso 1 1 calc R
H21C H 0.6222 0.7441 0.4564 0.040 Uiso 1 1 calc R
C22 C 0.2802(4) 0.8833(4) 0.3289(2) 0.0163(10) Uani 1 1 d .
C23 C 0.1712(4) 0.8313(4) 0.2789(2) 0.0172(10) Uani 1 1 d .
C24 C 0.1433(4) 0.9121(4) 0.2518(2) 0.0209(11) Uani 1 1 d .
H24 H 0.0707 0.8773 0.2190 0.025 Uiso 1 1 calc R
C25 C 0.2214(4) 1.0442(5) 0.2725(2) 0.0229(11) Uani 1 1 d .
C26 C 0.3256(4) 1.0933(4) 0.3222(2) 0.0233(11) Uani 1 1 d .
H26 H 0.3781 1.1814 0.3367 0.028 Uiso 1 1 calc R
C27 C 0.3558(4) 1.0151(4) 0.3520(2) 0.0184(10) Uani 1 1 d .
C28 C 0.0804(4) 0.6890(4) 0.2575(2) 0.0275(12) Uani 1 1 d .
H28A H 0.0118 0.6703 0.2231 0.041 Uiso 1 1 calc R
H28B H 0.0472 0.6612 0.2962 0.041 Uiso 1 1 calc R
H28C H 0.1245 0.6450 0.2397 0.041 Uiso 1 1 calc R
C29 C 0.1885(5) 1.1277(4) 0.2413(2) 0.0302(12) Uani 1 1 d .
H29A H 0.2447 1.2156 0.2651 0.045 Uiso 1 1 calc R
H29B H 0.1025 1.1070 0.2446 0.045 Uiso 1 1 calc R
H29C H 0.1971 1.1142 0.1943 0.045 Uiso 1 1 calc R
C30 C 0.4678(4) 1.0771(4) 0.4100(2) 0.0258(11) Uani 1 1 d .
H30A H 0.4487 1.1185 0.4494 0.039 Uiso 1 1 calc R
H30B H 0.5412 1.1391 0.3969 0.039 Uiso 1 1 calc R
H30C H 0.4846 1.0130 0.4206 0.039 Uiso 1 1 calc R
C31 C 0.5452(4) 0.8246(4) 0.1698(2) 0.0164(10) Uani 1 1 d .
C32 C 0.4589(4) 0.7710(4) 0.1069(2) 0.0179(10) Uani 1 1 d .
C33 C 0.5059(4) 0.7851(4) 0.0457(2) 0.0214(11) Uani 1 1 d .
C34 C 0.6349(4) 0.8554(5) 0.0483(2) 0.0278(12) Uani 1 1 d .
H34 H 0.6650 0.8677 0.0081 0.033 Uiso 1 1 calc R
C35 C 0.7217(4) 0.9087(4) 0.1090(2) 0.0244(11) Uani 1 1 d .
C36 C 0.6751(4) 0.8894(4) 0.1691(2) 0.0194(10) Uani 1 1 d .
C37 C 0.4177(4) 0.7244(4) -0.0231(2) 0.0245(11) Uani 1 1 d .
H37 H 0.3327 0.6677 -0.0157 0.029 Uiso 1 1 calc R
C38 C 0.4557(5) 0.6430(5) -0.0732(2) 0.0463(16) Uani 1 1 d .
H38A H 0.5344 0.6973 -0.0856 0.069 Uiso 1 1 calc R
H38B H 0.3909 0.5963 -0.1132 0.069 Uiso 1 1 calc R
H38C H 0.4659 0.5841 -0.0523 0.069 Uiso 1 1 calc R
C39 C 0.4086(5) 0.8221(5) -0.0542(2) 0.0424(15) Uani 1 1 d .
H39A H 0.3811 0.8708 -0.0233 0.064 Uiso 1 1 calc R
H39B H 0.3486 0.7793 -0.0962 0.064 Uiso 1 1 calc R
H39C H 0.4904 0.8784 -0.0629 0.064 Uiso 1 1 calc R
C40 C 0.8634(5) 0.9827(5) 0.1075(2) 0.0362(14) Uani 1 1 d .
H40 H 0.9085 1.0189 0.1548 0.043 Uiso 1 1 calc R
C41 C 0.9105(5) 0.8946(5) 0.0717(3) 0.0482(16) Uani 1 1 d .
H41A H 0.8932 0.8283 0.0941 0.072 Uiso 1 1 calc R
H41B H 1.0003 0.9431 0.0732 0.072 Uiso 1 1 calc R
H41C H 0.8677 0.8571 0.0251 0.072 Uiso 1 1 calc R
C42 C 0.8972(5) 1.0936(5) 0.0756(3) 0.0501(16) Uani 1 1 d .
H42A H 0.8592 1.0610 0.0283 0.075 Uiso 1 1 calc R
H42B H 0.9878 1.1423 0.0801 0.075 Uiso 1 1 calc R
H42C H 0.8661 1.1474 0.0984 0.075 Uiso 1 1 calc R
C43 C 0.3194(4) 0.6980(4) 0.1036(2) 0.0182(10) Uani 1 1 d .
C44 C 0.2464(4) 0.7596(4) 0.1081(2) 0.0206(11) Uani 1 1 d .
C45 C 0.1162(4) 0.6872(5) 0.1003(2) 0.0259(12) Uani 1 1 d .
H45 H 0.0681 0.7281 0.1016 0.031 Uiso 1 1 calc R
C46 C 0.0550(4) 0.5571(5) 0.0906(2) 0.0274(12) Uani 1 1 d .
C47 C 0.1275(4) 0.4969(5) 0.0858(2) 0.0270(12) Uani 1 1 d .
H47 H 0.0878 0.4087 0.0788 0.032 Uiso 1 1 calc R
C48 C 0.2582(4) 0.5652(5) 0.0914(2) 0.0237(11) Uani 1 1 d .
C49 C 0.3096(5) 0.9028(5) 0.1206(3) 0.0366(14) Uani 1 1 d .
H49A H 0.2476 0.9264 0.1082 0.055 Uiso 1 1 calc R
H49B H 0.3748 0.9304 0.0936 0.055 Uiso 1 1 calc R
H49C H 0.3465 0.9428 0.1679 0.055 Uiso 1 1 calc R
C50 C -0.0866(5) 0.4804(5) 0.0850(2) 0.0433(15) Uani 1 1 d .
H50A H -0.1055 0.4563 0.1266 0.065 Uiso 1 1 calc R
H50B H -0.1200 0.4051 0.0478 0.065 Uiso 1 1 calc R
H50C H -0.1246 0.5311 0.0772 0.065 Uiso 1 1 calc R
C51 C 0.3337(5) 0.4955(5) 0.0805(2) 0.0347(13) Uani 1 1 d .
H51A H 0.3653 0.5028 0.0387 0.052 Uiso 1 1 calc R
H51B H 0.2799 0.4069 0.0782 0.052 Uiso 1 1 calc R
H51C H 0.4037 0.5325 0.1177 0.052 Uiso 1 1 calc R
C52 C 0.7673(4) 0.9308(4) 0.2341(2) 0.0190(11) Uani 1 1 d .
C53 C 0.8307(4) 1.0556(4) 0.2756(2) 0.0196(10) Uani 1 1 d .
C54 C 0.9145(4) 1.0844(4) 0.3338(2) 0.0204(11) Uani 1 1 d .
H54 H 0.9543 1.1670 0.3622 0.024 Uiso 1 1 calc R
C55 C 0.9415(4) 0.9956(4) 0.3514(2) 0.0204(11) Uani 1 1 d .
C56 C 0.8784(4) 0.8726(5) 0.3088(2) 0.0224(11) Uani 1 1 d .
H56 H 0.8940 0.8109 0.3201 0.027 Uiso 1 1 calc R
C57 C 0.7931(4) 0.8382(4) 0.2502(2) 0.0209(11) Uani 1 1 d .
C58 C 0.8103(4) 1.1588(4) 0.2584(2) 0.0266(12) Uani 1 1 d .
H58A H 0.8620 1.1921 0.2259 0.040 Uiso 1 1 calc R
H58B H 0.8335 1.2262 0.2989 0.040 Uiso 1 1 calc R
H58C H 0.7226 1.1240 0.2393 0.040 Uiso 1 1 calc R
C59 C 1.0378(4) 1.0300(4) 0.4129(2) 0.0274(12) Uani 1 1 d .
H59A H 1.1167 1.0438 0.3992 0.041 Uiso 1 1 calc R
H59B H 1.0077 0.9616 0.4347 0.041 Uiso 1 1 calc R
H59C H 1.0505 1.1066 0.4442 0.041 Uiso 1 1 calc R
C60 C 0.7310(5) 0.7037(4) 0.2042(2) 0.0273(12) Uani 1 1 d .
H60A H 0.7760 0.6615 0.2159 0.041 Uiso 1 1 calc R
H60B H 0.7333 0.7069 0.1577 0.041 Uiso 1 1 calc R
H60C H 0.6445 0.6574 0.2099 0.041 Uiso 1 1 calc R

loop_
_atom_site_aniso_label
_atom_site_aniso_U_11
_atom_site_aniso_U_22
_atom_site_aniso_U_33
_atom_site_aniso_U_23
_atom_site_aniso_U_13
_atom_site_aniso_U_12
Sn1 0.01347(17) 0.02022(19) 0.01803(17) 0.00379(13) 0.00821(12) 0.00837(14)
C1 0.018(3) 0.017(3) 0.017(2) 0.002(2) 0.008(2) 0.008(2)
C2 0.015(3) 0.016(3) 0.014(2) -0.0007(19) 0.0017(19) 0.008(2)
C3 0.020(3) 0.017(3) 0.022(3) 0.005(2) 0.005(2) 0.010(2)
C4 0.014(2) 0.024(3) 0.016(2) 0.005(2) 0.0063(19) 0.009(2)
C5 0.012(2) 0.021(3) 0.016(2) 0.003(2) 0.0041(19) 0.010(2)
C6 0.017(3) 0.016(3) 0.013(2) 0.0006(19) 0.0031(19) 0.008(2)
C7 0.028(3) 0.033(3) 0.028(3) 0.014(2) 0.015(2) 0.022(3)
C8 0.042(4) 0.027(3) 0.041(3) 0.015(3) 0.010(3) 0.017(3)
C9 0.039(3) 0.042(3) 0.035(3) 0.017(3) 0.009(3) 0.030(3)
C10 0.026(3) 0.033(3) 0.020(3) 0.010(2) 0.010(2) 0.022(3)
C11 0.023(3) 0.043(3) 0.035(3) 0.001(3) 0.013(2) 0.019(3)
C12 0.022(3) 0.043(3) 0.040(3) 0.011(3) 0.014(2) 0.020(3)
C13 0.021(3) 0.021(3) 0.021(3) 0.009(2) 0.010(2) 0.015(2)
C14 0.020(3) 0.018(3) 0.020(3) 0.006(2) 0.007(2) 0.012(2)
C15 0.032(3) 0.022(3) 0.024(3) 0.004(2) 0.008(2) 0.014(3)
C16 0.030(3) 0.030(3) 0.027(3) 0.011(2) 0.014(2) 0.021(3)
C17 0.024(3) 0.033(3) 0.028(3) 0.017(2) 0.009(2) 0.020(3)
C18 0.020(3) 0.018(3) 0.020(3) 0.007(2) 0.007(2) 0.008(2)
C19 0.027(3) 0.025(3) 0.025(3) 0.004(2) 0.003(2) 0.014(3)
C20 0.055(4) 0.053(4) 0.042(3) 0.010(3) 0.012(3) 0.045(4)
C21 0.020(3) 0.035(3) 0.028(3) 0.008(2) 0.009(2) 0.016(3)
C22 0.015(3) 0.015(3) 0.020(2) 0.003(2) 0.009(2) 0.008(2)
C23 0.017(3) 0.017(3) 0.015(2) 0.002(2) 0.006(2) 0.007(2)
C24 0.017(3) 0.029(3) 0.022(3) 0.009(2) 0.008(2) 0.015(2)
C25 0.022(3) 0.030(3) 0.026(3) 0.010(2) 0.012(2) 0.018(3)
C26 0.022(3) 0.019(3) 0.033(3) 0.008(2) 0.016(2) 0.012(2)
C27 0.016(3) 0.021(3) 0.019(2) 0.002(2) 0.008(2) 0.011(2)
C28 0.027(3) 0.033(3) 0.021(3) 0.003(2) 0.002(2) 0.014(3)
C29 0.029(3) 0.025(3) 0.040(3) 0.014(2) 0.009(2) 0.014(3)
C30 0.023(3) 0.021(3) 0.030(3) 0.001(2) 0.006(2) 0.010(2)
C31 0.017(3) 0.020(3) 0.018(2) 0.009(2) 0.008(2) 0.012(2)
C32 0.016(3) 0.019(3) 0.024(3) 0.010(2) 0.008(2) 0.010(2)
C33 0.018(3) 0.026(3) 0.019(3) 0.001(2) 0.005(2) 0.011(2)
C34 0.020(3) 0.040(3) 0.022(3) 0.007(2) 0.011(2) 0.014(3)
C35 0.016(3) 0.033(3) 0.027(3) 0.007(2) 0.009(2) 0.014(2)
C36 0.014(3) 0.023(3) 0.019(3) 0.001(2) 0.001(2) 0.009(2)
C37 0.017(3) 0.033(3) 0.018(3) -0.001(2) 0.005(2) 0.010(2)
C38 0.058(4) 0.067(4) 0.022(3) -0.001(3) 0.003(3) 0.043(4)
C39 0.046(4) 0.043(4) 0.031(3) 0.003(3) -0.008(3) 0.020(3)
C40 0.022(3) 0.057(4) 0.021(3) 0.006(3) 0.004(2) 0.014(3)
C41 0.025(3) 0.069(4) 0.050(4) 0.017(3) 0.013(3) 0.022(3)
C42 0.026(3) 0.056(4) 0.055(4) 0.018(3) 0.016(3) 0.008(3)
C43 0.016(3) 0.026(3) 0.012(2) 0.006(2) 0.0038(19) 0.009(2)
C44 0.016(3) 0.029(3) 0.018(2) 0.006(2) 0.007(2) 0.012(2)
C45 0.020(3) 0.045(4) 0.021(3) 0.010(2) 0.007(2) 0.022(3)
C46 0.013(3) 0.040(3) 0.018(3) 0.003(2) 0.002(2) 0.006(3)
C47 0.022(3) 0.021(3) 0.018(3) 0.000(2) -0.003(2) -0.002(2)
C48 0.024(3) 0.025(3) 0.019(3) 0.005(2) 0.003(2) 0.011(3)
C49 0.039(3) 0.042(4) 0.045(3) 0.022(3) 0.026(3) 0.027(3)
C50 0.019(3) 0.060(4) 0.029(3) -0.002(3) 0.004(2) 0.007(3)
C51 0.040(3) 0.029(3) 0.039(3) 0.009(3) 0.015(3) 0.019(3)
C52 0.012(2) 0.028(3) 0.018(2) 0.005(2) 0.011(2) 0.009(2)
C53 0.014(3) 0.026(3) 0.022(3) 0.005(2) 0.007(2) 0.012(2)
C54 0.013(3) 0.020(3) 0.020(3) -0.001(2) 0.004(2) 0.003(2)
C55 0.013(3) 0.032(3) 0.018(3) 0.006(2) 0.006(2) 0.012(2)
C56 0.023(3) 0.029(3) 0.026(3) 0.012(2) 0.013(2) 0.019(3)
C57 0.016(3) 0.026(3) 0.017(3) 0.002(2) 0.006(2) 0.009(2)
C58 0.021(3) 0.028(3) 0.027(3) 0.004(2) 0.003(2) 0.010(2)
C59 0.025(3) 0.038(3) 0.023(3) 0.005(2) 0.008(2) 0.019(3)
C60 0.032(3) 0.028(3) 0.026(3) 0.007(2) 0.010(2) 0.018(3)

loop_
_atom_type_symbol
_atom_type_description
_atom_type_scat_dispersion_real
_atom_type_scat_dispersion_imag
_atom_type_scat_source
C C 0.0033 0.0016 'International Tables Vol C Tables 4.2.6.8 and 6.1.1.4'
Sn Sn -0.6537 1.4246 'International Tables Vol C Tables 4.2.6.8 and 6.1.1.4'
H H 0.0000 0.0000 'International Tables Vol C Tables 4.2.6.8 and 6.1.1.4'

loop_
_geom_angle_atom_site_label_1
_geom_angle_atom_site_label_2
_geom_angle_atom_site_label_3
_geom_angle
C31 Sn1 C1 123.46(15)
C2 C1 C6 118.9(4)
C2 C1 Sn1 128.0(3)
C6 C1 Sn1 110.1(3)
C1 C2 C3 120.7(4)
C1 C2 C13 122.4(4)
C3 C2 C13 116.8(4)
C4 C3 C2 118.6(4)
C4 C3 C7 117.9(4)
C2 C3 C7 123.5(4)
C5 C4 C3 122.2(4)
C5 C4 H4 118.9
C3 C4 H4 118.9
C4 C5 C6 118.8(4)
C4 C5 C10 119.2(4)
C6 C5 C10 122.0(4)
C5 C6 C1 120.8(4)
C5 C6 C22 119.6(3)
C1 C6 C22 119.5(4)
C3 C7 C9 112.4(4)
C3 C7 C8 111.1(4)
C9 C7 C8 110.2(4)
C3 C7 H7 107.6
C9 C7 H7 107.6
C8 C7 H7 107.6
C7 C8 H8A 109.5
C7 C8 H8B 109.5
H8A C8 H8B 109.5
C7 C8 H8C 109.5
H8A C8 H8C 109.5
H8B C8 H8C 109.5
C7 C9 H9A 109.5
C7 C9 H9B 109.5
H9A C9 H9B 109.5
C7 C9 H9C 109.5
H9A C9 H9C 109.5
H9B C9 H9C 109.5
C12 C10 C11 110.3(4)
C12 C10 C5 113.5(4)
C11 C10 C5 110.5(4)
C12 C10 H10 107.4
C11 C10 H10 107.4
C5 C10 H10 107.4
C10 C11 H11A 109.5
C10 C11 H11B 109.5
H11A C11 H11B 109.5
C10 C11 H11C 109.5
H11A C11 H11C 109.5
H11B C11 H11C 109.5
C10 C12 H12A 109.5
C10 C12 H12B 109.5
H12A C12 H12B 109.5
C10 C12 H12C 109.5
H12A C12 H12C 109.5
H12B C12 H12C 109.5
C14 C13 C18 120.0(4)
C14 C13 C2 118.8(4)
C18 C13 C2 120.6(4)
C15 C14 C13 119.0(4)
C15 C14 C19 121.0(4)
C13 C14 C19 119.9(4)
C16 C15 C14 121.8(4)
C16 C15 H15 119.1
C14 C15 H15 119.1
C17 C16 C15 118.3(4)
C17 C16 C20 120.8(4)
C15 C16 C20 120.9(4)
C16 C17 C18 121.9(4)
C16 C17 H17 119.0
C18 C17 H17 119.0
C13 C18 C17 118.9(4)
C13 C18 C21 121.3(4)
C17 C18 C21 119.7(4)
C14 C19 H19A 109.5
C14 C19 H19B 109.5
H19A C19 H19B 109.5
C14 C19 H19C 109.5
H19A C19 H19C 109.5
H19B C19 H19C 109.5
C16 C20 H20A 109.5
C16 C20 H20B 109.5
H20A C20 H20B 109.5
C16 C20 H20C 109.5
H20A C20 H20C 109.5
H20B C20 H20C 109.5
C18 C21 H21A 109.5
C18 C21 H21B 109.5
H21A C21 H21B 109.5
C18 C21 H21C 109.5
H21A C21 H21C 109.5
H21B C21 H21C 109.5
C27 C22 C23 119.3(4)
C27 C22 C6 123.0(4)
C23 C22 C6 117.5(4)
C24 C23 C22 119.5(4)
C24 C23 C28 119.8(4)
C22 C23 C28 120.6(4)
C23 C24 C25 121.7(4)
C23 C24 H24 119.2
C25 C24 H24 119.2
C26 C25 C24 118.1(4)
C26 C25 C29 122.1(4)
C24 C25 C29 119.8(4)
C25 C26 C27 122.1(4)
C25 C26 H26 118.9
C27 C26 H26 118.9
C22 C27 C26 119.2(4)
C22 C27 C30 121.8(4)
C26 C27 C30 118.9(4)
C23 C28 H28A 109.5
C23 C28 H28B 109.5
H28A C28 H28B 109.5
C23 C28 H28C 109.5
H28A C28 H28C 109.5
H28B C28 H28C 109.5
C25 C29 H29A 109.5
C25 C29 H29B 109.5
H29A C29 H29B 109.5
C25 C29 H29C 109.5
H29A C29 H29C 109.5
H29B C29 H29C 109.5
C27 C30 H30A 109.5
C27 C30 H30B 109.5
H30A C30 H30B 109.5
C27 C30 H30C 109.5
H30A C30 H30C 109.5
H30B C30 H30C 109.5
C36 C31 C32 118.6(4)
C36 C31 Sn1 107.8(3)
C32 C31 Sn1 129.9(3)
C33 C32 C31 119.7(4)
C33 C32 C43 118.8(4)
C31 C32 C43 121.5(4)
C34 C33 C32 119.3(4)
C34 C33 C37 119.1(4)
C32 C33 C37 121.6(4)
C33 C34 C35 122.3(4)
C33 C34 H34 118.8
C35 C34 H34 118.8
C34 C35 C36 118.2(4)
C34 C35 C40 119.2(4)
C36 C35 C40 122.6(4)
C31 C36 C35 121.8(4)
C31 C36 C52 118.8(4)
C35 C36 C52 119.3(4)
C39 C37 C33 112.4(4)
C39 C37 C38 109.7(4)
C33 C37 C38 112.2(4)
C39 C37 H37 107.4
C33 C37 H37 107.4
C38 C37 H37 107.4
C37 C38 H38A 109.5
C37 C38 H38B 109.5
H38A C38 H38B 109.5
C37 C38 H38C 109.5
H38A C38 H38C 109.5
H38B C38 H38C 109.5
C37 C39 H39A 109.5
C37 C39 H39B 109.5
H39A C39 H39B 109.5
C37 C39 H39C 109.5
H39A C39 H39C 109.5
H39B C39 H39C 109.5
C42 C40 C41 110.5(4)
C42 C40 C35 112.6(4)
C41 C40 C35 111.4(4)
C42 C40 H40 107.3
C41 C40 H40 107.3
C35 C40 H40 107.3
C40 C41 H41A 109.5
C40 C41 H41B 109.5
H41A C41 H41B 109.5
C40 C41 H41C 109.5
H41A C41 H41C 109.5
H41B C41 H41C 109.5
C40 C42 H42A 109.5
C40 C42 H42B 109.5
H42A C42 H42B 109.5
C40 C42 H42C 109.5
H42A C42 H42C 109.5
H42B C42 H42C 109.5
C48 C43 C44 119.0(4)
C48 C43 C32 120.0(4)
C44 C43 C32 120.9(4)
C45 C44 C43 119.0(4)
C45 C44 C49 120.6(4)
C43 C44 C49 120.3(4)
C46 C45 C44 122.6(4)
C46 C45 H45 118.7
C44 C45 H45 118.7
C45 C46 C47 118.0(4)
C45 C46 C50 121.9(5)
C47 C46 C50 120.2(5)
C46 C47 C48 121.4(4)
C46 C47 H47 119.3
C48 C47 H47 119.3
C47 C48 C43 119.8(4)
C47 C48 C51 120.1(4)
C43 C48 C51 120.0(4)
C44 C49 H49A 109.5
C44 C49 H49B 109.5
H49A C49 H49B 109.5
C44 C49 H49C 109.5
H49A C49 H49C 109.5
H49B C49 H49C 109.5
C46 C50 H50A 109.5
C46 C50 H50B 109.5
H50A C50 H50B 109.5
C46 C50 H50C 109.5
H50A C50 H50C 109.5
H50B C50 H50C 109.5
C48 C51 H51A 109.5
C48 C51 H51B 109.5
H51A C51 H51B 109.5
C48 C51 H51C 109.5
H51A C51 H51C 109.5
H51B C51 H51C 109.5
C53 C52 C57 119.9(4)
C53 C52 C36 123.3(4)
C57 C52 C36 116.7(4)
C54 C53 C52 118.9(4)
C54 C53 C58 119.6(4)
C52 C53 C58 121.5(4)
C55 C54 C53 122.6(4)
C55 C54 H54 118.7
C53 C54 H54 118.7
C54 C55 C56 117.3(4)
C54 C55 C59 122.0(4)
C56 C55 C59 120.7(4)
C57 C56 C55 122.5(4)
C57 C56 H56 118.7
C55 C56 H56 118.7
C56 C57 C52 118.6(4)
C56 C57 C60 120.1(4)
C52 C57 C60 121.3(4)
C53 C58 H58A 109.5
C53 C58 H58B 109.5
H58A C58 H58B 109.5
C53 C58 H58C 109.5
H58A C58 H58C 109.5
H58B C58 H58C 109.5
C55 C59 H59A 109.5
C55 C59 H59B 109.5
H59A C59 H59B 109.5
C55 C59 H59C 109.5
H59A C59 H59C 109.5
H59B C59 H59C 109.5
C57 C60 H60A 109.5
C57 C60 H60B 109.5
H60A C60 H60B 109.5
C57 C60 H60C 109.5
H60A C60 H60C 109.5
H60B C60 H60C 109.5

loop_
_geom_bond_atom_site_label_1
_geom_bond_atom_site_label_2
_geom_bond_distance
Sn1 C31 2.249(4)
Sn1 C1 2.261(4)
C1 C2 1.392(5)
C1 C6 1.416(5)
C2 C3 1.406(6)
C2 C13 1.502(5)
C3 C4 1.397(5)
C3 C7 1.518(6)
C4 C5 1.375(5)
C4 H4 0.9300
C5 C6 1.397(6)
C5 C10 1.531(5)
C6 C22 1.506(6)
C7 C9 1.526(6)
C7 C8 1.525(6)
C7 H7 0.9800
C8 H8A 0.9600
C8 H8B 0.9600
C8 H8C 0.9600
C9 H9A 0.9600
C9 H9B 0.9600
C9 H9C 0.9600
C10 C12 1.527(6)
C10 C11 1.528(6)
C10 H10 0.9800
C11 H11A 0.9600
C11 H11B 0.9600
C11 H11C 0.9600
C12 H12A 0.9600
C12 H12B 0.9600
C12 H12C 0.9600
C13 C14 1.398(6)
C13 C18 1.399(6)
C14 C15 1.397(6)
C14 C19 1.508(6)
C15 C16 1.389(6)
C15 H15 0.9300
C16 C17 1.373(6)
C16 C20 1.511(6)
C17 C18 1.404(6)
C17 H17 0.9300
C18 C21 1.506(6)
C19 H19A 0.9600
C19 H19B 0.9600
C19 H19C 0.9600
C20 H20A 0.9600
C20 H20B 0.9600
C20 H20C 0.9600
C21 H21A 0.9600
C21 H21B 0.9600
C21 H21C 0.9600
C22 C27 1.389(6)
C22 C23 1.405(6)
C23 C24 1.385(5)
C23 C28 1.512(6)
C24 C25 1.393(6)
C24 H24 0.9300
C25 C26 1.366(6)
C25 C29 1.494(6)
C26 C27 1.402(6)
C26 H26 0.9300
C27 C30 1.515(6)
C28 H28A 0.9600
C28 H28B 0.9600
C28 H28C 0.9600
C29 H29A 0.9600
C29 H29B 0.9600
C29 H29C 0.9600
C30 H30A 0.9600
C30 H30B 0.9600
C30 H30C 0.9600
C31 C36 1.396(6)
C31 C32 1.422(6)
C32 C33 1.413(6)
C32 C43 1.486(6)
C33 C34 1.379(6)
C33 C37 1.521(6)
C34 C35 1.391(6)
C34 H34 0.9300
C35 C36 1.398(6)
C35 C40 1.528(6)
C36 C52 1.510(6)
C37 C39 1.510(6)
C37 C38 1.525(6)
C37 H37 0.9800
C38 H38A 0.9600
C38 H38B 0.9600
C38 H38C 0.9600
C39 H39A 0.9600
C39 H39B 0.9600
C39 H39C 0.9600
C40 C42 1.523(7)
C40 C41 1.527(7)
C40 H40 0.9800
C41 H41A 0.9600
C41 H41B 0.9600
C41 H41C 0.9600
C42 H42A 0.9600
C42 H42B 0.9600
C42 H42C 0.9600
C43 C48 1.396(6)
C43 C44 1.402(6)
C44 C45 1.380(6)
C44 C49 1.509(6)
C45 C46 1.372(6)
C45 H45 0.9300
C46 C47 1.384(6)
C46 C50 1.506(6)
C47 C48 1.386(6)
C47 H47 0.9300
C48 C51 1.516(6)
C49 H49A 0.9600
C49 H49B 0.9600
C49 H49C 0.9600
C50 H50A 0.9600
C50 H50B 0.9600
C50 H50C 0.9600
C51 H51A 0.9600
C51 H51B 0.9600
C51 H51C 0.9600
C52 C53 1.393(6)
C52 C57 1.403(6)
C53 C54 1.383(6)
C53 C58 1.501(6)
C54 C55 1.379(6)
C54 H54 0.9300
C55 C56 1.385(6)
C55 C59 1.504(6)
C56 C57 1.384(6)
C56 H56 0.9300
C57 C60 1.513(6)
C58 H58A 0.9600
C58 H58B 0.9600
C58 H58C 0.9600
C59 H59A 0.9600
C59 H59B 0.9600
C59 H59C 0.9600
C60 H60A 0.9600
C60 H60B 0.9600
C60 H60C 0.9600

loop_
_geom_torsion_atom_site_label_1
_geom_torsion_atom_site_label_2
_geom_torsion_atom_site_label_3
_geom_torsion_atom_site_label_4
_geom_torsion
C31 Sn1 C1 C2 70.1(4)
C31 Sn1 C1 C6 -130.1(3)
C6 C1 C2 C3 -1.0(6)
Sn1 C1 C2 C3 157.2(3)
C6 C1 C2 C13 175.8(4)
Sn1 C1 C2 C13 -26.0(6)
C1 C2 C3 C4 1.1(6)
C13 C2 C3 C4 -175.8(4)
C1 C2 C3 C7 178.3(4)
C13 C2 C3 C7 1.4(6)
C2 C3 C4 C5 0.3(7)
C7 C3 C4 C5 -177.0(4)
C3 C4 C5 C6 -1.8(6)
C3 C4 C5 C10 -179.9(4)
C4 C5 C6 C1 2.0(6)
C10 C5 C6 C1 180.0(4)
C4 C5 C6 C22 177.7(4)
C10 C5 C6 C22 -4.3(6)
C2 C1 C6 C5 -0.6(6)
Sn1 C1 C6 C5 -162.4(3)
C2 C1 C6 C22 -176.4(4)
Sn1 C1 C6 C22 21.8(5)
C4 C3 C7 C9 -56.0(5)
C2 C3 C7 C9 126.8(5)
C4 C3 C7 C8 68.0(5)
C2 C3 C7 C8 -109.1(5)
C4 C5 C10 C12 -46.0(6)
C6 C5 C10 C12 136.0(4)
C4 C5 C10 C11 78.5(5)
C6 C5 C10 C11 -99.5(5)
C1 C2 C13 C14 -86.9(5)
C3 C2 C13 C14 90.0(5)
C1 C2 C13 C18 102.0(5)
C3 C2 C13 C18 -81.1(5)
C18 C13 C14 C15 2.5(6)
C2 C13 C14 C15 -168.7(4)
C18 C13 C14 C19 -180.0(4)
C2 C13 C14 C19 8.9(6)
C13 C14 C15 C16 0.2(7)
C19 C14 C15 C16 -177.3(4)
C14 C15 C16 C17 -2.6(7)
C14 C15 C16 C20 177.3(4)
C15 C16 C17 C18 2.2(7)
C20 C16 C17 C18 -177.7(4)
C14 C13 C18 C17 -2.8(6)
C2 C13 C18 C17 168.2(4)
C14 C13 C18 C21 179.8(4)
C2 C13 C18 C21 -9.2(6)
C16 C17 C18 C13 0.4(7)
C16 C17 C18 C21 177.9(4)
C5 C6 C22 C27 95.2(5)
C1 C6 C22 C27 -89.0(5)
C5 C6 C22 C23 -80.6(5)
C1 C6 C22 C23 95.3(5)
C27 C22 C23 C24 2.2(6)
C6 C22 C23 C24 178.1(3)
C27 C22 C23 C28 -174.2(4)
C6 C22 C23 C28 1.7(6)
C22 C23 C24 C25 0.5(6)
C28 C23 C24 C25 177.0(4)
C23 C24 C25 C26 -1.9(6)
C23 C24 C25 C29 179.3(4)
C24 C25 C26 C27 0.5(6)
C29 C25 C26 C27 179.3(4)
C23 C22 C27 C26 -3.6(6)
C6 C22 C27 C26 -179.2(4)
C23 C22 C27 C30 174.5(4)
C6 C22 C27 C30 -1.1(6)
C25 C26 C27 C22 2.2(6)
C25 C26 C27 C30 -175.9(4)
C1 Sn1 C31 C36 -135.5(3)
C1 Sn1 C31 C32 66.8(4)
C36 C31 C32 C33 -0.4(6)
Sn1 C31 C32 C33 155.3(3)
C36 C31 C32 C43 178.4(4)
Sn1 C31 C32 C43 -25.8(6)
C31 C32 C33 C34 -2.7(6)
C43 C32 C33 C34 178.4(4)
C31 C32 C33 C37 177.2(4)
C43 C32 C33 C37 -1.7(6)
C32 C33 C34 C35 2.9(7)
C37 C33 C34 C35 -177.0(4)
C33 C34 C35 C36 0.1(7)
C33 C34 C35 C40 178.6(4)
C32 C31 C36 C35 3.5(6)
Sn1 C31 C36 C35 -157.2(4)
C32 C31 C36 C52 -171.8(4)
Sn1 C31 C36 C52 27.5(5)
C34 C35 C36 C31 -3.4(7)
C40 C35 C36 C31 178.2(4)
C34 C35 C36 C52 172.0(4)
C40 C35 C36 C52 -6.5(7)
C34 C33 C37 C39 -71.2(5)
C32 C33 C37 C39 108.9(5)
C34 C33 C37 C38 53.1(6)
C32 C33 C37 C38 -126.8(5)
C34 C35 C40 C42 57.3(6)
C36 C35 C40 C42 -124.3(5)
C34 C35 C40 C41 -67.6(6)
C36 C35 C40 C41 110.9(5)
C33 C32 C43 C48 85.4(5)
C31 C32 C43 C48 -93.5(5)
C33 C32 C43 C44 -90.3(5)
C31 C32 C43 C44 90.9(5)
C48 C43 C44 C45 0.0(6)
C32 C43 C44 C45 175.7(4)
C48 C43 C44 C49 -179.4(4)
C32 C43 C44 C49 -3.7(6)
C43 C44 C45 C46 2.3(7)
C49 C44 C45 C46 -178.3(4)
C44 C45 C46 C47 -2.7(7)
C44 C45 C46 C50 177.4(4)
C45 C46 C47 C48 0.7(7)
C50 C46 C47 C48 -179.4(4)
C46 C47 C48 C43 1.6(7)
C46 C47 C48 C51 -175.2(4)
C44 C43 C48 C47 -1.9(6)
C32 C43 C48 C47 -177.6(4)
C44 C43 C48 C51 174.9(4)
C32 C43 C48 C51 -0.8(6)
C31 C36 C52 C53 -101.2(5)
C35 C36 C52 C53 83.4(5)
C31 C36 C52 C57 82.2(5)
C35 C36 C52 C57 -93.3(5)
C57 C52 C53 C54 -2.7(6)
C36 C52 C53 C54 -179.2(4)
C57 C52 C53 C58 177.0(4)
C36 C52 C53 C58 0.5(6)
C52 C53 C54 C55 2.3(6)
C58 C53 C54 C55 -177.4(4)
C53 C54 C55 C56 -1.5(6)
C53 C54 C55 C59 176.8(4)
C54 C55 C56 C57 1.1(6)
C59 C55 C56 C57 -177.2(4)
C55 C56 C57 C52 -1.5(6)
C55 C56 C57 C60 177.5(4)
C53 C52 C57 C56 2.3(6)
C36 C52 C57 C56 179.1(4)
C53 C52 C57 C60 -176.8(4)
C36 C52 C57 C60 0.0(6)
